data_1552721
loop_
_publ_author_name
'Cai, Kang'
'Shi, Yi'
'Cao, Changsu'
'Vemuri, Suneal'
'Cui, Binbin'
'Shen, Dengke'
'Wu, Huang'
'Zhang, Long'
'Qiu, Yunyan'
'Chen, Hongliang'
'Jiao, Yang'
'Stern, Charlotte L.'
'Alsubaie, Fehaid M.'
'Xiao, Hai'
'Li, Jun'
'Stoddart, J. Fraser'

_publ_section_title
;
 Tuning radical interactions in trisradical tricationic complexes by
 varying host-cavity sizes.
;
_journal_issue 1
_journal_name_full 'Chemical science'
_journal_page_first 107
_journal_page_last 112
_journal_paper_doi 10.1039/c9sc04860j
_journal_volume 11
_journal_year 2020
_chemical_formula_moiety '0.5(C34 H30 N4 S), 2(F6 P), 0.5(C2 H3 N)'
_chemical_formula_sum 'C18 H16.5 F12 N2.5 P2 S0.5'
_chemical_formula_weight 573.81
_space_group_crystal_system triclinic
_space_group_IT_number 2
_space_group_name_Hall '-P 1'
_space_group_name_H-M_alt 'P -1'
_atom_sites_solution_hydrogens geom
_atom_sites_solution_primary dual
_audit_creation_date 2017-11-28
_audit_creation_method
;
Olex2 1.2
(compiled 2017.08.10 svn.r3458 for OlexSys, GUI svn.r5381)
;
_audit_update_record
;
2019-09-24 deposited with the CCDC.	2019-11-01 downloaded from the CCDC.
;
_cell_angle_alpha 101.314(6)
_cell_angle_beta 111.832(6)
_cell_angle_gamma 107.987(6)
_cell_formula_units_Z 4
_cell_length_a 13.6030(13)
_cell_length_b 13.8062(13)
_cell_length_c 16.0216(16)
_cell_measurement_reflns_used 9978
_cell_measurement_temperature 100(2)
_cell_measurement_theta_max 24.024
_cell_measurement_theta_min 2.529
_cell_volume 2486.3(5)
_computing_cell_refinement 'SAINT V8.38A (?, 2016)'
_computing_data_collection 'APEX2 V2014.11-0 (Bruker, 2014)'
_computing_data_reduction 'SAINT V8.38A (?, 2016)'
_computing_molecular_graphics 'Olex2 (Dolomanov et al., 2009)'
_computing_publication_material 'Olex2 (Dolomanov et al., 2009)'
_computing_structure_refinement 'XL (Sheldrick, 2008)'
_computing_structure_solution 'ShelXT (Sheldrick, 2015)'
_diffrn_ambient_temperature 100.02
_diffrn_detector_area_resol_mean 8
_diffrn_measured_fraction_theta_full 0.998
_diffrn_measured_fraction_theta_max 0.986
_diffrn_measurement_device_type 'Bruker Kappa APEX CCD area detector'
_diffrn_measurement_method '\f and \w scans'
_diffrn_radiation_monochromator 'QuazarTM optics'
_diffrn_radiation_type MoK\a
_diffrn_radiation_wavelength 0.71073
_diffrn_reflns_av_R_equivalents 0.0787
_diffrn_reflns_av_unetI/netI 0.1146
_diffrn_reflns_Laue_measured_fraction_full 0.998
_diffrn_reflns_Laue_measured_fraction_max 0.986
_diffrn_reflns_limit_h_max 16
_diffrn_reflns_limit_h_min -17
_diffrn_reflns_limit_k_max 17
_diffrn_reflns_limit_k_min -16
_diffrn_reflns_limit_l_max 20
_diffrn_reflns_limit_l_min -19
_diffrn_reflns_number 33847
_diffrn_reflns_point_group_measured_fraction_full 0.998
_diffrn_reflns_point_group_measured_fraction_max 0.986
_diffrn_reflns_theta_full 25.242
_diffrn_reflns_theta_max 26.521
_diffrn_reflns_theta_min 1.463
_diffrn_source microsource
_exptl_absorpt_coefficient_mu 0.317
_exptl_absorpt_correction_T_max 0.7454
_exptl_absorpt_correction_T_min 0.5600
_exptl_absorpt_correction_type multi-scan
_exptl_absorpt_process_details
'SADABS-2016/2 (Bruker,2016/2) was used for absorption correction. wR2(int) was 0.0999 before and 0.0748 after correction. The Ratio of minimum to maximum transmission is 0.7513. The \l/2 correction factor is Not present.'
_exptl_crystal_colour colourless
_exptl_crystal_colour_primary colourless
_exptl_crystal_density_diffrn 1.533
_exptl_crystal_description block
_exptl_crystal_F_000 1152
_exptl_crystal_recrystallization_method 'The material was recrystallised from --- by as supplied'
_exptl_crystal_size_max 0.058
_exptl_crystal_size_mid 0.04
_exptl_crystal_size_min 0.015
_refine_diff_density_max 0.945
_refine_diff_density_min -0.554
_refine_diff_density_rms 0.134
_refine_ls_extinction_method none
_refine_ls_goodness_of_fit_ref 1.299
_refine_ls_hydrogen_treatment constr
_refine_ls_matrix_type full
_refine_ls_number_parameters 741
_refine_ls_number_reflns 10194
_refine_ls_number_restraints 411
_refine_ls_restrained_S_all 1.300
_refine_ls_R_factor_all 0.2373
_refine_ls_R_factor_gt 0.1355
_refine_ls_shift/su_max 0.003
_refine_ls_shift/su_mean 0.000
_refine_ls_structure_factor_coef Fsqd
_refine_ls_weighting_details 'w=1/[\s^2^(Fo^2^)+(0.2000P)^2^] where P=(Fo^2^+2Fc^2^)/3'
_refine_ls_weighting_scheme calc
_refine_ls_wR_factor_gt 0.3849
_refine_ls_wR_factor_ref 0.4408
_reflns_Friedel_coverage 0.000
_reflns_number_gt 4014
_reflns_number_total 10194
_reflns_threshold_expression 'I > 2\s(I)'
_cod_data_source_file c9sc04860j2.cif
_cod_data_source_block cx1121
_cod_depositor_comments
;Adding full bibliography for 1552713--1552722.cif.

 Adding full bibliography for 1552713--1552722.cif.
;
_cod_original_cell_volume 2486.3(4)
_cod_original_formula_sum 'C18 H16.50 F12 N2.50 P2 S0.50'
_cod_database_code 1552721
_shelxl_version_number 2014-3
_shelx_space_group_comment
;
The symmetry employed for this shelxl refinement is uniquely defined
by the following loop, which should always be used as a source of
symmetry information in preference to the above space-group names.
They are only intended as comments.
;
_shelx_estimated_absorpt_t_max 0.995
_shelx_estimated_absorpt_t_min 0.982
_olex2_refinement_description
;
1. Fixed Uiso
 At 1.2 times of:
  All C(H) groups, All C(H,H) groups, All C(H,H,H,H) groups
 At 1.5 times of:
  All C(H,H,H) groups
2. Restrained distances
 S2-C34 \\sim S2-C31 \\sim S1_$1-C12_$1 \\sim S1_$1-C15_$1
 with sigma of 0.01
 C17-C16 \\sim C17-C12 \\sim C13-C12 \\sim C14-C13 \\sim C15-C14 \\sim C16-C15
\\sim C33_$2-C32_$2 ~
 C34_$2-C33_$2 \\sim C35_$2-C34_$2 \\sim C36_$2-C35_$2 \\sim C36_$2-C31_$2
\\sim C32_$2-C31_$2
 with sigma of 0.01
 S1-C12 \\sim S1-C15 \\sim S2_$2-C31_$2 \\sim S2_$2-C34_$2
 with sigma of 0.01
 S2-C35 \\sim S1_$3-C14_$3 \\sim S1_$3-C13_$3 \\sim S2-C36
 with sigma of 0.001
 F18-F16 \\sim F18-F21 \\sim F18-F19 \\sim F18-F17 \\sim F16-F20 \\sim F16-F21
\\sim F16-F19 \\sim F20-F21
 \\sim F20-F19 \\sim F20-F17 \\sim F21-F17 \\sim F19-F17
 with sigma of 0.04
 P4-F18 \\sim P4-F16 \\sim P4-F20 \\sim P4-F21 \\sim P4-F19 \\sim P4-F17
 with sigma of 0.02
 F18A-F16A \\sim F18A-F21A \\sim F18A-F19A \\sim F18A-F17A \\sim F16A-F20A
\\sim F16A-F21A \\sim F16A-
 F19A \\sim F20A-F21A \\sim F20A-F19A \\sim F20A-F17A \\sim F21A-F17A \\sim
F19A-F17A
 with sigma of 0.04
 P4A-F18A \\sim P4A-F16A \\sim P4A-F20A \\sim P4A-F21A \\sim P4A-F19A \\sim
P4A-F17A
 with sigma of 0.02
3. Rigid bond restraints
 C31, C32, C33, C34A, C35A, C36A
 with sigma for 1-2 distances of 0.01 and sigma for 1-3 distances of 0.01
 S2, C31, C34, C35, C36
 with sigma for 1-2 distances of 0.01 and sigma for 1-3 distances of 0.01
 S1, C12, C13, C14, C15, C16, C17
 with sigma for 1-2 distances of 0.01 and sigma for 1-3 distances of 0.01
4. Uiso/Uaniso restraints and constraints
C31 \\sim C32 \\sim C33 \\sim C34A \\sim C35A \\sim C36A: within 2A with sigma
of 0.01 and sigma for terminal atoms of 0.02
S2 \\sim C31 \\sim C34 \\sim C35 \\sim C36: within 2A with sigma of 0.01 and
sigma for terminal atoms of 0.02
S1 \\sim C12 \\sim C13 \\sim C14 \\sim C15 \\sim C16 \\sim C17: within 2A with
sigma of 0.01 and sigma for terminal atoms of 0.02
5. Others
 Sof(P4A)=Sof(F16A)=Sof(F17A)=Sof(F18A)=Sof(F19A)=Sof(F20A)=Sof(F21A)=1-FVAR(1)
 Sof(P4)=Sof(F16)=Sof(F17)=Sof(F18)=Sof(F19)=Sof(F20)=Sof(F21)=FVAR(1)
 Fixed Sof: S1(0.5) C16(0.5) H16(0.5) C17(0.5) H17(0.5) S2(0.5) H19C(0.5)
 H19D(0.5) H19A(0.5) H19B(0.5) C32(0.5) H32(0.5) C33(0.5) H33(0.5) C34A(0.5)
 C35A(0.5) H35A(0.5) C36A(0.5) H36A(0.5) C34(0.5) C35(0.5) H35(0.5) C36(0.5)
 H36(0.5)
6.a Secondary CH2 refined with riding coordinates:
 C11(H11A,H11B), C18(H18A,H18B), C19(H19C,H19D), C19(H19A,H19B), C30(H30A,H30B)
6.b Aromatic/amide H refined with riding coordinates:
 C1(H1), C2(H2), C4(H4), C5(H5), C7(H7), C8(H8), C9(H9), C10(H10), C13(H13),
 C14(H14), C16(H16), C17(H17), C20(H20), C21(H21), C23(H23), C24(H24), C26(H26),
  C27(H27), C28(H28), C29(H29), C32(H32), C33(H33), C35A(H35A), C36A(H36A),
 C35(H35), C36(H36)
6.c Fitted hexagon refined as free rotating group:
 C31(C32,C33,C34A,C35A,C36A)
6.d Idealised Me refined as rotating group:
 C38(H38A,H38B,H38C)
;
_smtbx_masks_special_details
;
The solvent masking procedure as implemented in Olex2 was used to remove the
electronic contribution of solvent molecules from the refinement.  As the exact
solvent content is not known, only the atoms used in the refinement model are
reported in the formula here.

Total solvent accessible volume / cell = 348.6 Ang^3^ [14.5%]
Total electron count / cell = 80.0
;
_olex2_date_sample_data_collection 2017-11-27
_olex2_date_sample_submission 2017-11-22
_olex2_diffrn_ambient_temperature_device 'Oxford Cryosystems'
_olex2_exptl_crystal_mounting_method 'The crystal was mounted on a MITIGEN holder in Paratone oil'
_olex2_submission_original_sample_id cx1121
_olex2_submission_special_instructions 'No special instructions were received'

loop_
_space_group_symop_operation_xyz
'x, y, z'
'-x, -y, -z'

loop_
_atom_site_label
_atom_site_type_symbol
_atom_site_fract_x
_atom_site_fract_y
_atom_site_fract_z
_atom_site_U_iso_or_equiv
_atom_site_adp_type
_atom_site_occupancy
_atom_site_site_symmetry_order
_atom_site_calc_flag
_atom_site_refinement_flags_posn
_atom_site_refinement_flags_adp
_atom_site_refinement_flags_occupancy
_atom_site_disorder_assembly
_atom_site_disorder_group
S1 S 0.6550(5) 0.7568(5) 0.3396(4) 0.0804(16) Uani 0.5 1 d D U . A 1
N1 N 0.5962(8) 0.2648(7) -0.1563(6) 0.065(2) Uani 1 1 d . . . . .
N2 N 0.7393(7) 0.5487(7) 0.3129(6) 0.067(2) Uani 1 1 d . . . . .
C1 C 0.5265(12) 0.2273(8) -0.1150(8) 0.087(4) Uani 1 1 d . . . . .
H1 H 0.4562 0.1629 -0.1518 0.105 Uiso 1 1 calc R . . . .
C2 C 0.5561(11) 0.2794(9) -0.0259(8) 0.091(4) Uani 1 1 d . . . . .
H2 H 0.5067 0.2507 0.0006 0.109 Uiso 1 1 calc R . . . .
C3 C 0.6558(7) 0.3741(7) 0.0314(6) 0.051(2) Uani 1 1 d . . . . .
C4 C 0.7196(9) 0.4152(11) -0.0139(7) 0.085(4) Uani 1 1 d . . . . .
H4 H 0.7846 0.4841 0.0185 0.102 Uiso 1 1 calc R . . . .
C5 C 0.6866(9) 0.3534(11) -0.1084(7) 0.077(3) Uani 1 1 d . . . . .
H5 H 0.7340 0.3792 -0.1373 0.092 Uiso 1 1 calc R . . . .
C6 C 0.6838(8) 0.4314(8) 0.1280(7) 0.055(2) Uani 1 1 d . . . . .
C7 C 0.6409(9) 0.3848(8) 0.1812(8) 0.068(3) Uani 1 1 d . . . . .
H7 H 0.5920 0.3091 0.1552 0.082 Uiso 1 1 calc R . . . .
C8 C 0.6666(9) 0.4449(8) 0.2728(7) 0.063(3) Uani 1 1 d . . . . .
H8 H 0.6315 0.4109 0.3069 0.076 Uiso 1 1 calc R . . . .
C9 C 0.7884(9) 0.5987(9) 0.2659(8) 0.077(3) Uani 1 1 d . . . . .
H9 H 0.8415 0.6733 0.2970 0.092 Uiso 1 1 calc R . . . .
C10 C 0.7650(8) 0.5466(8) 0.1759(8) 0.073(3) Uani 1 1 d . . . . .
H10 H 0.8007 0.5841 0.1438 0.087 Uiso 1 1 calc R . . . .
C11 C 0.7562(9) 0.6134(9) 0.4094(7) 0.074(3) Uani 1 1 d . . . . .
H11A H 0.7410 0.5651 0.4456 0.089 Uiso 1 1 calc R . . . .
H11B H 0.8369 0.6706 0.4482 0.089 Uiso 1 1 calc R . . . .
C12 C 0.6718(8) 0.6624(7) 0.3875(7) 0.076(2) Uani 1 1 d D U . . .
C13 C 0.5582(7) 0.6095(7) 0.3732(7) 0.083(3) Uani 1 1 d D U . . .
H13 H 0.5350 0.5457 0.3883 0.100 Uiso 1 1 calc R . . . .
C14 C 0.4795(6) 0.6547(7) 0.3357(7) 0.082(3) Uani 1 1 d D U . . .
H14 H 0.4010 0.6227 0.3244 0.098 Uiso 1 1 calc R . . . .
C15 C 0.5211(7) 0.7478(8) 0.3158(7) 0.071(2) Uani 1 1 d D U . . .
C16 C 0.6386(10) 0.8139(15) 0.3466(15) 0.072(3) Uani 0.5 1 d D U . A 2
H16 H 0.6639 0.8844 0.3428 0.086 Uiso 0.5 1 calc R . . A 2
C17 C 0.7160(17) 0.7671(11) 0.3837(16) 0.072(4) Uani 0.5 1 d D U . A 2
H17 H 0.7973 0.8059 0.4059 0.087 Uiso 0.5 1 calc R . . A 2
C18 C 0.4442(10) 0.7866(9) 0.2612(7) 0.073(3) Uani 1 1 d . . . . .
H18A H 0.4844 0.8666 0.2808 0.088 Uiso 1 1 calc R . . . .
H18B H 0.3760 0.7700 0.2737 0.088 Uiso 1 1 calc R . . . .
S2 S 0.1064(5) 0.2016(5) 0.3330(5) 0.0908(19) Uani 0.5 1 d D U . B 1
N3 N -0.2820(7) -0.0883(7) -0.3044(6) 0.065(2) Uani 1 1 d . . . . .
N4 N -0.0613(7) 0.2740(7) 0.1557(6) 0.067(2) Uani 1 1 d . . . . .
C19 C -0.3136(9) -0.1676(8) -0.3984(7) 0.069(3) Uani 1 1 d . . . . .
H19C H -0.3980 -0.2153 -0.4290 0.082 Uiso 0.5 1 calc R . . C 2
H19D H -0.3013 -0.1262 -0.4403 0.082 Uiso 0.5 1 calc R . . C 2
H19A H -0.3982 -0.2155 -0.4328 0.082 Uiso 0.5 1 calc R . . D 1
H19B H -0.2929 -0.1292 -0.4397 0.082 Uiso 0.5 1 calc R . . D 1
C20 C -0.3151(8) -0.1172(9) -0.2433(8) 0.069(3) Uani 1 1 d . . . . .
H20 H -0.3682 -0.1905 -0.2625 0.083 Uiso 1 1 calc R . . . .
C21 C -0.2791(9) -0.0503(9) -0.1560(10) 0.085(3) Uani 1 1 d . . . . .
H21 H -0.3063 -0.0760 -0.1144 0.102 Uiso 1 1 calc R . . . .
C22 C -0.2005(8) 0.0588(8) -0.1252(7) 0.060(2) Uani 1 1 d . . . . .
C23 C -0.1633(13) 0.0913(9) -0.1900(8) 0.096(4) Uani 1 1 d . . . . .
H23 H -0.1059 0.1625 -0.1715 0.116 Uiso 1 1 calc R . . . .
C24 C -0.2134(13) 0.0156(10) -0.2826(8) 0.096(4) Uani 1 1 d . . . . .
H24 H -0.1984 0.0384 -0.3306 0.115 Uiso 1 1 calc R . . . .
C25 C -0.1548(7) 0.1348(8) -0.0291(7) 0.062(3) Uani 1 1 d . . . . .
C26 C -0.2168(10) 0.1260(10) 0.0248(8) 0.088(4) Uani 1 1 d . . . . .
H26 H -0.2951 0.0737 -0.0023 0.105 Uiso 1 1 calc R . . . .
C27 C -0.1595(12) 0.1959(11) 0.1173(10) 0.107(5) Uani 1 1 d . . . . .
H27 H -0.1973 0.1843 0.1561 0.129 Uiso 1 1 calc R . . . .
C28 C -0.0004(10) 0.2912(8) 0.1067(7) 0.070(3) Uani 1 1 d . . . . .
H28 H 0.0744 0.3503 0.1360 0.084 Uiso 1 1 calc R . . . .
C29 C -0.0466(9) 0.2233(9) 0.0143(7) 0.071(3) Uani 1 1 d . . . . .
H29 H -0.0041 0.2366 -0.0209 0.085 Uiso 1 1 calc R . . . .
C30 C -0.0031(9) 0.3399(9) 0.2620(7) 0.071(3) Uani 1 1 d . . . . .
H30A H 0.0292 0.4185 0.2722 0.086 Uiso 1 1 calc R . . . .
H30B H -0.0612 0.3249 0.2863 0.086 Uiso 1 1 calc R . . . .
C31 C 0.0889(7) 0.3117(7) 0.3135(6) 0.080(2) Uani 1 1 d D U . . .
C32 C 0.0543(8) 0.2133(7) 0.3280(10) 0.092(5) Uani 0.5 1 d DG U . B 2
H32 H -0.0255 0.1724 0.3095 0.111 Uiso 0.5 1 calc R . . B 2
C33 C 0.1366(10) 0.1747(10) 0.3695(12) 0.094(5) Uani 0.5 1 d DG U . B 2
H33 H 0.1129 0.1074 0.3794 0.113 Uiso 0.5 1 calc R . . B 2
C34A C 0.2534(9) 0.2345(11) 0.3966(13) 0.086(6) Uani 0.5 1 d G U . B 2
C35A C 0.2880(6) 0.3329(9) 0.3821(16) 0.079(5) Uani 0.5 1 d G U . B 2
H35A H 0.3678 0.3738 0.4006 0.095 Uiso 0.5 1 calc R . . B 2
C36A C 0.2058(8) 0.3715(8) 0.3405(13) 0.085(5) Uani 0.5 1 d G U . B 2
H36A H 0.2294 0.4388 0.3306 0.102 Uiso 0.5 1 calc R . . B 2
C34 C 0.2464(8) 0.2289(13) 0.3730(16) 0.066(4) Uani 0.5 1 d D U . B 1
C35 C 0.2856(8) 0.3310(11) 0.3632(19) 0.078(5) Uani 0.5 1 d D U . B 1
H35 H 0.3635 0.3680 0.3745 0.093 Uiso 0.5 1 calc R . . B 1
C36 C 0.2038(9) 0.3754(9) 0.3358(17) 0.081(5) Uani 0.5 1 d D U . B 1
H36 H 0.2258 0.4464 0.3327 0.098 Uiso 0.5 1 calc R . . B 1
P1 P 0.6016(2) 0.0871(2) 0.2011(2) 0.0698(8) Uani 1 1 d . . . . .
F1 F 0.5915(8) 0.1325(6) 0.1177(5) 0.125(3) Uani 1 1 d . . . . .
F2 F 0.6185(6) 0.0409(5) 0.2838(5) 0.0938(19) Uani 1 1 d . . . . .
F3 F 0.6511(5) 0.0096(4) 0.1576(5) 0.0871(19) Uani 1 1 d . . . . .
F4 F 0.4759(5) -0.0081(5) 0.1422(5) 0.107(2) Uani 1 1 d . . . . .
F5 F 0.5555(5) 0.1636(5) 0.2463(4) 0.0863(18) Uani 1 1 d . . . . .
F6 F 0.7353(6) 0.1796(5) 0.2661(5) 0.105(2) Uani 1 1 d . . . . .
P2 P 0.3157(3) 0.3443(3) 0.1052(2) 0.0845(10) Uani 1 1 d . . . . .
F7 F 0.4124(6) 0.4411(7) 0.1056(5) 0.113(2) Uani 1 1 d . . . . .
F8 F 0.2173(5) 0.2457(5) 0.1066(4) 0.0831(18) Uani 1 1 d . . . . .
F9 F 0.2251(7) 0.3272(7) 0.0016(5) 0.119(3) Uani 1 1 d . . . . .
F10 F 0.3526(6) 0.2559(7) 0.0597(5) 0.109(2) Uani 1 1 d . . . . .
F11 F 0.4008(5) 0.3551(5) 0.2103(4) 0.0899(19) Uani 1 1 d . . . . .
F12 F 0.2744(6) 0.4267(5) 0.1523(5) 0.0946(19) Uani 1 1 d . . . . .
P3 P 0.5000 1.0000 0.5000 0.0530(9) Uani 1 2 d S T P . .
F13 F 0.5347(5) 0.9898(5) 0.6037(4) 0.0762(16) Uani 1 1 d . . . . .
F14 F 0.3744(5) 0.9831(4) 0.4904(4) 0.0704(15) Uani 1 1 d . . . . .
F15 F 0.4573(5) 0.8711(4) 0.4545(4) 0.0739(16) Uani 1 1 d . . . . .
P4 P 0.9207(6) 0.3673(7) 0.7802(6) 0.061(2) Uani 0.654(13) 1 d D . . E 1
F16 F 0.8860(10) 0.3428(9) 0.8616(7) 0.079(3) Uani 0.654(13) 1 d D . . E 1
F17 F 0.9506(9) 0.3867(9) 0.6980(7) 0.073(3) Uani 0.654(13) 1 d D . . E 1
F18 F 1.0053(7) 0.3060(8) 0.8035(9) 0.073(3) Uani 0.654(13) 1 d D . . E 1
F19 F 1.0275(9) 0.4798(9) 0.8550(8) 0.077(4) Uani 0.654(13) 1 d D . . E 1
F20 F 0.8336(14) 0.4235(15) 0.7590(14) 0.115(8) Uani 0.654(13) 1 d D . . E 1
F21 F 0.8136(7) 0.2532(7) 0.7065(7) 0.082(4) Uani 0.654(13) 1 d D . . E 1
P4A P 0.9300(13) 0.3963(12) 0.8060(11) 0.087(7) Uani 0.346(13) 1 d D . . E 2
F16A F 0.8240(13) 0.2950(11) 0.7907(16) 0.077(7) Uani 0.346(13) 1 d D . . E 2
F17A F 1.0329(19) 0.4959(18) 0.8181(18) 0.105(12) Uani 0.346(13) 1 d D . . E 2
F18A F 1.0180(11) 0.3557(15) 0.8691(15) 0.074(6) Uani 0.346(13) 1 d D . . E 2
F19A F 0.9281(19) 0.4619(18) 0.8962(15) 0.143(11) Uani 0.346(13) 1 d D . . E 2
F20A F 0.8412(19) 0.4332(19) 0.7417(18) 0.091(12) Uani 0.346(13) 1 d D . . E 2
F21A F 0.928(2) 0.329(2) 0.7142(15) 0.131(11) Uani 0.346(13) 1 d D . . E 2
P5 P 1.0000 0.5000 0.5000 0.0501(9) Uani 1 2 d S T P . .
F22 F 0.9934(5) 0.3856(4) 0.5143(5) 0.0795(17) Uani 1 1 d . . . . .
F23 F 0.8947(5) 0.4363(5) 0.3939(4) 0.0831(18) Uani 1 1 d . . . . .
F24 F 1.0927(4) 0.5001(4) 0.4611(4) 0.0664(14) Uani 1 1 d . . . . .
N5 N 0.5849(9) 0.3778(9) 0.4507(7) 0.095(3) Uani 1 1 d . . . . .
C37 C 0.6428(9) 0.3323(9) 0.4666(8) 0.072(3) Uani 1 1 d . . . . .
C38 C 0.7097(9) 0.2685(9) 0.4773(8) 0.076(3) Uani 1 1 d . . . . .
H38A H 0.6568 0.1911 0.4515 0.114 Uiso 1 1 calc GR . . . .
H38B H 0.7627 0.2893 0.5455 0.114 Uiso 1 1 calc GR . . . .
H38C H 0.7551 0.2816 0.4422 0.114 Uiso 1 1 calc GR . . . .

loop_
_atom_site_aniso_label
_atom_site_aniso_U_11
_atom_site_aniso_U_22
_atom_site_aniso_U_33
_atom_site_aniso_U_23
_atom_site_aniso_U_13
_atom_site_aniso_U_12
S1 0.078(3) 0.102(4) 0.078(4) 0.035(3) 0.039(3) 0.052(3)
N1 0.075(6) 0.061(5) 0.072(6) 0.016(5) 0.043(5) 0.038(5)
N2 0.068(5) 0.079(6) 0.066(5) 0.027(5) 0.030(5) 0.048(5)
C1 0.138(11) 0.048(6) 0.068(7) 0.021(5) 0.058(7) 0.017(7)
C2 0.114(9) 0.066(7) 0.064(7) 0.021(6) 0.046(7) -0.003(7)
C3 0.052(5) 0.053(5) 0.058(6) 0.022(4) 0.025(4) 0.035(4)
C4 0.057(6) 0.126(10) 0.056(6) 0.020(6) 0.031(5) 0.019(6)
C5 0.056(6) 0.121(10) 0.065(7) 0.031(7) 0.039(5) 0.040(7)
C6 0.062(5) 0.063(6) 0.068(6) 0.028(5) 0.042(5) 0.041(5)
C7 0.081(7) 0.058(6) 0.084(7) 0.030(6) 0.050(6) 0.035(5)
C8 0.075(6) 0.066(7) 0.080(7) 0.029(6) 0.054(6) 0.042(6)
C9 0.059(6) 0.078(7) 0.082(8) 0.011(6) 0.041(6) 0.015(5)
C10 0.059(6) 0.072(7) 0.087(8) 0.018(6) 0.046(6) 0.018(5)
C11 0.069(6) 0.107(8) 0.056(6) 0.019(6) 0.023(5) 0.064(6)
C12 0.087(4) 0.082(5) 0.074(5) 0.022(4) 0.035(4) 0.059(4)
C13 0.077(5) 0.074(5) 0.090(6) 0.013(4) 0.026(4) 0.048(4)
C14 0.069(4) 0.082(5) 0.088(5) 0.018(4) 0.020(4) 0.052(4)
C15 0.076(4) 0.092(5) 0.067(4) 0.024(4) 0.038(4) 0.058(4)
C16 0.077(5) 0.089(6) 0.074(6) 0.029(6) 0.041(5) 0.057(5)
C17 0.080(6) 0.090(6) 0.073(6) 0.029(6) 0.044(5) 0.056(5)
C18 0.099(8) 0.079(7) 0.059(6) 0.017(5) 0.042(6) 0.055(6)
S2 0.092(4) 0.092(4) 0.076(4) 0.017(3) 0.017(3) 0.059(3)
N3 0.064(5) 0.062(5) 0.065(5) 0.024(4) 0.012(4) 0.040(4)
N4 0.057(5) 0.065(5) 0.079(6) 0.007(4) 0.037(5) 0.029(4)
C19 0.077(7) 0.068(6) 0.053(6) 0.017(5) 0.016(5) 0.042(5)
C20 0.052(5) 0.079(7) 0.074(7) 0.005(6) 0.033(5) 0.032(5)
C21 0.059(6) 0.079(8) 0.125(10) 0.023(7) 0.057(7) 0.031(6)
C22 0.055(5) 0.070(7) 0.071(7) 0.022(5) 0.029(5) 0.048(5)
C23 0.148(12) 0.058(7) 0.072(8) 0.013(6) 0.051(8) 0.034(7)
C24 0.150(12) 0.077(8) 0.066(8) 0.040(7) 0.049(8) 0.046(8)
C25 0.043(5) 0.064(6) 0.073(6) 0.006(5) 0.019(5) 0.037(5)
C26 0.065(6) 0.102(9) 0.068(7) -0.001(7) 0.031(6) 0.020(6)
C27 0.092(9) 0.107(10) 0.103(10) 0.012(8) 0.066(8) 0.007(8)
C28 0.081(7) 0.059(6) 0.073(7) 0.025(5) 0.039(6) 0.030(5)
C29 0.068(6) 0.077(7) 0.055(6) 0.018(5) 0.021(5) 0.028(6)
C30 0.074(6) 0.072(7) 0.061(6) 0.007(5) 0.028(5) 0.035(6)
C31 0.109(5) 0.092(5) 0.060(4) 0.021(4) 0.036(4) 0.074(4)
C32 0.116(8) 0.084(7) 0.072(8) 0.023(6) 0.020(8) 0.068(7)
C33 0.121(9) 0.080(8) 0.070(9) 0.016(7) 0.017(8) 0.070(7)
C34A 0.116(8) 0.096(9) 0.058(10) 0.014(7) 0.034(8) 0.076(8)
C35A 0.114(7) 0.113(9) 0.049(9) 0.029(7) 0.048(7) 0.081(7)
C36A 0.112(7) 0.113(8) 0.057(8) 0.034(7) 0.041(7) 0.077(7)
C34 0.088(6) 0.092(7) 0.029(7) 0.014(6) 0.018(6) 0.067(6)
C35 0.103(6) 0.102(8) 0.045(8) 0.025(7) 0.026(7) 0.073(6)
C36 0.104(7) 0.103(7) 0.056(7) 0.032(6) 0.027(7) 0.078(6)
P1 0.0644(17) 0.0612(17) 0.080(2) 0.0234(15) 0.0306(15) 0.0264(14)
F1 0.191(8) 0.094(5) 0.094(5) 0.032(4) 0.054(5) 0.081(5)
F2 0.096(4) 0.089(4) 0.112(5) 0.047(4) 0.049(4) 0.050(4)
F3 0.091(4) 0.063(3) 0.123(5) 0.020(3) 0.066(4) 0.037(3)
F4 0.050(3) 0.080(4) 0.146(6) 0.005(4) 0.016(4) 0.029(3)
F5 0.071(4) 0.093(4) 0.084(4) 0.017(3) 0.026(3) 0.043(3)
F6 0.092(4) 0.088(4) 0.131(5) 0.015(4) 0.076(4) 0.017(4)
P2 0.078(2) 0.112(3) 0.079(2) 0.0290(18) 0.0401(17) 0.057(2)
F7 0.081(4) 0.146(6) 0.142(6) 0.067(5) 0.063(4) 0.058(4)
F8 0.074(4) 0.099(4) 0.082(4) 0.018(3) 0.027(3) 0.064(3)
F9 0.118(5) 0.183(8) 0.079(4) 0.047(5) 0.046(4) 0.090(6)
F10 0.105(5) 0.150(6) 0.087(4) 0.028(4) 0.048(4) 0.076(5)
F11 0.068(4) 0.108(5) 0.081(4) 0.018(3) 0.025(3) 0.043(3)
F12 0.092(4) 0.092(4) 0.107(5) 0.026(4) 0.045(4) 0.054(4)
P3 0.066(2) 0.053(2) 0.060(2) 0.0228(16) 0.0364(17) 0.0384(17)
F13 0.089(4) 0.091(4) 0.077(4) 0.041(3) 0.046(3) 0.056(3)
F14 0.072(3) 0.075(4) 0.093(4) 0.041(3) 0.050(3) 0.045(3)
F15 0.078(4) 0.058(3) 0.101(4) 0.023(3) 0.052(3) 0.036(3)
P4 0.047(3) 0.080(5) 0.068(4) 0.041(4) 0.023(3) 0.036(3)
F16 0.115(9) 0.087(9) 0.080(7) 0.048(7) 0.056(7) 0.071(7)
F17 0.071(6) 0.085(7) 0.089(7) 0.054(6) 0.045(5) 0.041(6)
F18 0.056(5) 0.068(6) 0.101(9) 0.038(6) 0.028(6) 0.038(5)
F19 0.042(6) 0.068(7) 0.086(8) 0.018(6) 0.003(5) 0.019(6)
F20 0.080(10) 0.150(15) 0.209(19) 0.134(14) 0.092(12) 0.086(10)
F21 0.061(6) 0.083(7) 0.086(7) 0.048(6) 0.014(5) 0.027(5)
P4A 0.075(12) 0.087(11) 0.122(15) 0.050(11) 0.051(11) 0.048(9)
F16A 0.065(11) 0.058(11) 0.11(2) -0.002(11) 0.052(12) 0.039(9)
F17A 0.107(19) 0.15(2) 0.17(3) 0.12(2) 0.09(2) 0.100(18)
F18A 0.029(7) 0.086(14) 0.095(15) 0.046(12) 0.004(9) 0.030(8)
F19A 0.14(2) 0.13(2) 0.18(3) 0.023(18) 0.11(2) 0.063(17)
F20A 0.065(18) 0.060(14) 0.108(19) 0.033(13) -0.012(14) 0.039(12)
F21A 0.12(2) 0.18(3) 0.10(2) 0.08(2) 0.053(17) 0.06(2)
P5 0.0448(17) 0.055(2) 0.055(2) 0.0137(16) 0.0237(15) 0.0292(15)
F22 0.065(3) 0.064(3) 0.127(5) 0.040(3) 0.049(3) 0.038(3)
F23 0.066(3) 0.102(4) 0.072(4) 0.008(3) 0.028(3) 0.042(3)
F24 0.060(3) 0.070(3) 0.090(4) 0.027(3) 0.046(3) 0.039(3)
N5 0.090(7) 0.121(9) 0.084(7) 0.043(6) 0.044(6) 0.049(7)
C37 0.065(6) 0.085(8) 0.072(7) 0.025(6) 0.032(6) 0.040(6)
C38 0.065(6) 0.081(7) 0.101(8) 0.042(6) 0.048(6) 0.037(6)

loop_
_atom_type_symbol
_atom_type_description
_atom_type_scat_dispersion_real
_atom_type_scat_dispersion_imag
_atom_type_scat_source
C C 0.0033 0.0016 'International Tables Vol C Tables 4.2.6.8 and 6.1.1.4'
H H 0.0000 0.0000 'International Tables Vol C Tables 4.2.6.8 and 6.1.1.4'
F F 0.0171 0.0103 'International Tables Vol C Tables 4.2.6.8 and 6.1.1.4'
N N 0.0061 0.0033 'International Tables Vol C Tables 4.2.6.8 and 6.1.1.4'
P P 0.1023 0.0942 'International Tables Vol C Tables 4.2.6.8 and 6.1.1.4'
S S 0.1246 0.1234 'International Tables Vol C Tables 4.2.6.8 and 6.1.1.4'

loop_
_geom_angle_atom_site_label_1
_geom_angle_atom_site_label_2
_geom_angle_atom_site_label_3
_geom_angle
_geom_angle_site_symmetry_1
_geom_angle_site_symmetry_3
C12 S1 C15 106.6(5) . .
C1 N1 C18 120.7(9) . 2_665
C5 N1 C1 119.1(8) . .
C5 N1 C18 119.2(9) . 2_665
C8 N2 C9 120.9(9) . .
C8 N2 C11 118.5(9) . .
C9 N2 C11 120.3(9) . .
N1 C1 H1 119.6 . .
C2 C1 N1 120.7(10) . .
C2 C1 H1 119.6 . .
C1 C2 H2 118.5 . .
C1 C2 C3 123.0(10) . .
C3 C2 H2 118.5 . .
C2 C3 C4 115.3(9) . .
C2 C3 C6 121.7(8) . .
C4 C3 C6 122.8(8) . .
C3 C4 H4 120.5 . .
C3 C4 C5 119.1(10) . .
C5 C4 H4 120.5 . .
N1 C5 C4 122.4(9) . .
N1 C5 H5 118.8 . .
C4 C5 H5 118.8 . .
C3 C6 C10 120.4(8) . .
C7 C6 C3 123.9(9) . .
C7 C6 C10 115.8(9) . .
C6 C7 H7 119.2 . .
C6 C7 C8 121.6(9) . .
C8 C7 H7 119.2 . .
N2 C8 C7 120.5(9) . .
N2 C8 H8 119.7 . .
C7 C8 H8 119.7 . .
N2 C9 H9 119.0 . .
N2 C9 C10 122.0(10) . .
C10 C9 H9 119.0 . .
C6 C10 H10 120.4 . .
C9 C10 C6 119.1(9) . .
C9 C10 H10 120.4 . .
N2 C11 H11A 110.6 . .
N2 C11 H11B 110.6 . .
H11A C11 H11B 108.7 . .
C12 C11 N2 105.9(8) . .
C12 C11 H11A 110.6 . .
C12 C11 H11B 110.6 . .
C11 C12 S1 135.6(8) . .
C13 C12 S1 98.9(5) . .
C13 C12 C11 122.5(8) . .
C13 C12 C17 123.0(10) . .
C17 C12 C11 114.4(11) . .
C12 C13 H13 121.4 . .
C12 C13 C14 117.2(4) . .
C14 C13 H13 121.4 . .
C13 C14 H14 121.3 . .
C15 C14 C13 117.4(4) . .
C15 C14 H14 121.3 . .
C14 C15 S1 99.2(5) . .
C14 C15 C16 126.0(10) . .
C14 C15 C18 121.1(8) . .
C16 C15 C18 112.8(11) . .
C18 C15 S1 136.3(8) . .
C15 C16 H16 122.7 . .
C15 C16 C17 114.5(15) . .
C17 C16 H16 122.7 . .
C12 C17 C16 119.4(15) . .
C12 C17 H17 120.3 . .
C16 C17 H17 120.3 . .
N1 C18 H18A 109.5 2_665 .
N1 C18 H18B 109.5 2_665 .
C15 C18 N1 110.8(8) . 2_665
C15 C18 H18A 109.5 . .
C15 C18 H18B 109.5 . .
H18A C18 H18B 108.1 . .
C34 S2 C31 107.5(6) . .
C20 N3 C19 122.8(9) . .
C20 N3 C24 119.9(9) . .
C24 N3 C19 117.3(9) . .
C27 N4 C28 120.3(9) . .
C27 N4 C30 120.1(9) . .
C28 N4 C30 119.1(8) . .
N3 C19 H19C 108.0 . .
N3 C19 H19D 108.0 . .
N3 C19 H19A 110.9 . .
N3 C19 H19B 110.9 . .
H19C C19 H19D 107.2 . .
H19A C19 H19B 108.9 . .
C34A C19 N3 117.3(12) 2 .
C34A C19 H19C 108.0 2 .
C34A C19 H19D 108.0 2 .
C34 C19 N3 104.3(11) 2 .
C34 C19 H19A 110.9 2 .
C34 C19 H19B 110.9 2 .
N3 C20 H20 118.1 . .
N3 C20 C21 123.8(11) . .
C21 C20 H20 118.1 . .
C20 C21 H21 120.1 . .
C20 C21 C22 119.7(11) . .
C22 C21 H21 120.1 . .
C21 C22 C25 122.2(10) . .
C23 C22 C21 117.3(10) . .
C23 C22 C25 120.5(9) . .
C22 C23 H23 121.1 . .
C24 C23 C22 117.9(11) . .
C24 C23 H23 121.1 . .
N3 C24 C23 120.8(10) . .
N3 C24 H24 119.6 . .
C23 C24 H24 119.6 . .
C26 C25 C22 123.0(9) . .
C29 C25 C22 121.0(9) . .
C29 C25 C26 116.0(9) . .
C25 C26 H26 121.5 . .
C27 C26 C25 117.0(10) . .
C27 C26 H26 121.5 . .
N4 C27 C26 125.6(11) . .
N4 C27 H27 117.2 . .
C26 C27 H27 117.2 . .
N4 C28 H28 120.3 . .
N4 C28 C29 119.5(10) . .
C29 C28 H28 120.3 . .
C25 C29 H29 119.4 . .
C28 C29 C25 121.1(10) . .
C28 C29 H29 119.4 . .
N4 C30 H30A 109.7 . .
N4 C30 H30B 109.7 . .
H30A C30 H30B 108.2 . .
C31 C30 N4 109.7(8) . .
C31 C30 H30A 109.7 . .
C31 C30 H30B 109.7 . .
C30 C31 S2 138.9(8) . .
C32 C31 C30 116.0(7) . .
C32 C31 C36A 120.0 . .
C36A C31 C30 123.7(7) . .
C36 C31 S2 98.5(5) . .
C36 C31 C30 119.8(9) . .
C31 C32 H32 120.0 . .
C31 C32 C33 120.0 . .
C33 C32 H32 120.0 . .
C32 C33 H33 120.0 . .
C32 C33 C34A 120.0 . .
C34A C33 H33 120.0 . .
C33 C34A C19 111.6(7) . 2
C33 C34A C35A 120.0 . .
C35A C34A C19 123.1(7) . 2
C34A C35A H35A 120.0 . .
C34A C35A C36A 120.0 . .
C36A C35A H35A 120.0 . .
C31 C36A H36A 120.0 . .
C35A C36A C31 120.0 . .
C35A C36A H36A 120.0 . .
C19 C34 S2 133.9(10) 2 .
C35 C34 S2 99.2(6) . .
C35 C34 C19 126.4(9) . 2
C34 C35 H35 121.7 . .
C36 C35 C34 116.7(4) . .
C36 C35 H35 121.7 . .
C31 C36 C35 117.8(4) . .
C31 C36 H36 121.1 . .
C35 C36 H36 121.1 . .
F1 P1 F3 87.8(4) . .
F1 P1 F4 94.2(5) . .
F1 P1 F5 93.3(4) . .
F1 P1 F6 89.4(4) . .
F2 P1 F1 176.3(5) . .
F2 P1 F3 89.1(4) . .
F2 P1 F4 87.7(4) . .
F2 P1 F5 89.9(4) . .
F2 P1 F6 88.5(4) . .
F3 P1 F6 88.4(3) . .
F4 P1 F3 89.1(3) . .
F4 P1 F5 91.7(3) . .
F4 P1 F6 175.6(4) . .
F5 P1 F3 178.6(4) . .
F5 P1 F6 90.6(3) . .
F7 P2 F8 179.1(4) . .
F7 P2 F9 92.2(5) . .
F7 P2 F10 93.2(4) . .
F7 P2 F11 91.7(4) . .
F7 P2 F12 90.3(4) . .
F8 P2 F10 87.2(4) . .
F9 P2 F8 88.6(4) . .
F9 P2 F10 90.1(4) . .
F9 P2 F11 176.1(5) . .
F9 P2 F12 90.8(4) . .
F11 P2 F8 87.4(4) . .
F11 P2 F10 89.7(4) . .
F11 P2 F12 89.1(4) . .
F12 P2 F8 89.3(3) . .
F12 P2 F10 176.4(4) . .
F13 P3 F13 180.0(4) 2_676 .
F13 P3 F15 91.0(3) 2_676 .
F13 P3 F15 89.0(3) 2_676 2_676
F13 P3 F15 91.0(3) . 2_676
F13 P3 F15 89.0(3) . .
F14 P3 F13 88.1(3) . .
F14 P3 F13 88.1(3) 2_676 2_676
F14 P3 F13 91.9(3) . 2_676
F14 P3 F13 91.9(3) 2_676 .
F14 P3 F14 180.0 . 2_676
F14 P3 F15 91.0(3) . .
F14 P3 F15 89.0(3) . 2_676
F14 P3 F15 91.0(3) 2_676 2_676
F14 P3 F15 89.0(3) 2_676 .
F15 P3 F15 180.0(5) . 2_676
F16 P4 F18 90.6(6) . .
F16 P4 F21 87.3(6) . .
F17 P4 F16 177.7(9) . .
F17 P4 F18 89.3(6) . .
F17 P4 F19 90.4(7) . .
F17 P4 F20 93.1(8) . .
F17 P4 F21 90.5(7) . .
F19 P4 F16 91.9(9) . .
F19 P4 F18 90.0(6) . .
F19 P4 F21 179.0(8) . .
F20 P4 F16 86.9(8) . .
F20 P4 F18 177.1(8) . .
F20 P4 F19 91.6(8) . .
F20 P4 F21 88.9(8) . .
F21 P4 F18 89.6(6) . .
F16A P4A F18A 90.5(10) . .
F17A P4A F16A 178.4(14) . .
F17A P4A F18A 90.7(10) . .
F17A P4A F19A 91.6(11) . .
F17A P4A F20A 90.3(12) . .
F17A P4A F21A 89.7(12) . .
F19A P4A F16A 89.4(11) . .
F19A P4A F18A 91.6(12) . .
F19A P4A F21A 178.4(13) . .
F20A P4A F16A 88.5(11) . .
F20A P4A F18A 178.5(14) . .
F20A P4A F19A 89.4(12) . .
F20A P4A F21A 89.6(12) . .
F21A P4A F16A 89.2(12) . .
F21A P4A F18A 89.3(11) . .
F22 P5 F22 180.0 . 2_766
F23 P5 F22 90.4(3) 2_766 2_766
F23 P5 F22 90.4(3) . .
F23 P5 F22 89.6(3) 2_766 .
F23 P5 F22 89.6(3) . 2_766
F23 P5 F23 180.0(5) 2_766 .
F23 P5 F24 88.9(3) 2_766 .
F23 P5 F24 91.1(3) 2_766 2_766
F23 P5 F24 88.9(3) . 2_766
F23 P5 F24 91.1(3) . .
F24 P5 F22 90.8(3) . 2_766
F24 P5 F22 89.2(3) 2_766 2_766
F24 P5 F22 89.2(3) . .
F24 P5 F22 90.8(3) 2_766 .
F24 P5 F24 180.0 . 2_766
N5 C37 C38 174.7(12) . .
C37 C38 H38A 109.5 . .
C37 C38 H38B 109.5 . .
C37 C38 H38C 109.5 . .
H38A C38 H38B 109.5 . .
H38A C38 H38C 109.5 . .
H38B C38 H38C 109.5 . .

loop_
_geom_bond_atom_site_label_1
_geom_bond_atom_site_label_2
_geom_bond_distance
_geom_bond_site_symmetry_2
S1 C12 1.669(8) .
S1 C15 1.674(7) .
N1 C1 1.379(13) .
N1 C5 1.264(12) .
N1 C18 1.494(11) 2_665
N2 C8 1.318(12) .
N2 C9 1.336(13) .
N2 C11 1.519(12) .
C1 H1 0.9500 .
C1 C2 1.307(13) .
C2 H2 0.9500 .
C2 C3 1.378(13) .
C3 C4 1.389(13) .
C3 C6 1.435(12) .
C4 H4 0.9500 .
C4 C5 1.404(14) .
C5 H5 0.9500 .
C6 C7 1.354(12) .
C6 C10 1.465(13) .
C7 H7 0.9500 .
C7 C8 1.388(13) .
C8 H8 0.9500 .
C9 H9 0.9500 .
C9 C10 1.344(13) .
C10 H10 0.9500 .
C11 H11A 0.9900 .
C11 H11B 0.9900 .
C11 C12 1.473(12) .
C12 C13 1.397(7) .
C12 C17 1.407(8) .
C13 H13 0.9500 .
C13 C14 1.406(7) .
C14 H14 0.9500 .
C14 C15 1.385(7) .
C15 C16 1.402(8) .
C15 C18 1.413(13) .
C16 H16 0.9500 .
C16 C17 1.408(8) .
C17 H17 0.9500 .
C18 N1 1.494(11) 2_665
C18 H18A 0.9900 .
C18 H18B 0.9900 .
S2 C31 1.679(8) .
S2 C34 1.655(8) .
N3 C19 1.494(12) .
N3 C20 1.300(13) .
N3 C24 1.336(13) .
N4 C27 1.251(13) .
N4 C28 1.340(12) .
N4 C30 1.517(12) .
C19 H19C 0.9900 .
C19 H19D 0.9900 .
C19 H19A 0.9900 .
C19 H19B 0.9900 .
C19 C34A 1.41(8) 2
C19 C34 1.433(16) 2
C20 H20 0.9500 .
C20 C21 1.324(14) .
C21 H21 0.9500 .
C21 C22 1.406(14) .
C22 C23 1.403(14) .
C22 C25 1.452(13) .
C23 H23 0.9500 .
C23 C24 1.400(14) .
C24 H24 0.9500 .
C25 C26 1.412(14) .
C25 C29 1.392(13) .
C26 H26 0.9500 .
C26 C27 1.360(15) .
C27 H27 0.9500 .
C28 H28 0.9500 .
C28 C29 1.365(13) .
C29 H29 0.9500 .
C30 H30A 0.9900 .
C30 H30B 0.9900 .
C30 C31 1.434(12) .
C31 C32 1.3900 .
C31 C36A 1.3900 .
C31 C36 1.398(8) .
C32 H32 0.9500 .
C32 C33 1.3900 .
C33 H33 0.9500 .
C33 C34A 1.3900 .
C34A C19 1.409(14) 2
C34A C35A 1.3900 .
C35A H35A 0.9500 .
C35A C36A 1.3900 .
C36A H36A 0.9500 .
C34 C19 1.433(16) 2
C34 C35 1.407(8) .
C35 H35 0.9500 .
C35 C36 1.403(8) .
C36 H36 0.9500 .
P1 F1 1.563(8) .
P1 F2 1.552(7) .
P1 F3 1.609(6) .
P1 F4 1.571(6) .
P1 F5 1.574(7) .
P1 F6 1.630(7) .
P2 F7 1.555(8) .
P2 F8 1.599(7) .
P2 F9 1.572(7) .
P2 F10 1.604(8) .
P2 F11 1.596(7) .
P2 F12 1.598(7) .
P3 F13 1.598(5) .
P3 F13 1.598(5) 2_676
P3 F14 1.594(5) .
P3 F14 1.594(5) 2_676
P3 F15 1.604(5) .
P3 F15 1.604(5) 2_676
P4 F16 1.604(10) .
P4 F17 1.563(10) .
P4 F18 1.608(9) .
P4 F19 1.594(10) .
P4 F20 1.579(11) .
P4 F21 1.603(10) .
P4A F16A 1.566(15) .
P4A F17A 1.546(15) .
P4A F18A 1.582(15) .
P4A F19A 1.563(16) .
P4A F20A 1.562(15) .
P4A F21A 1.566(16) .
P5 F22 1.620(6) 2_766
P5 F22 1.620(6) .
P5 F23 1.593(5) .
P5 F23 1.593(5) 2_766
P5 F24 1.601(5) .
P5 F24 1.601(5) 2_766
N5 C37 1.139(13) .
C37 C38 1.440(15) .
C38 H38A 0.9800 .
C38 H38B 0.9800 .
C38 H38C 0.9800 .

loop_
_smtbx_masks_void_nr
_smtbx_masks_void_average_x
_smtbx_masks_void_average_y
_smtbx_masks_void_average_z
_smtbx_masks_void_volume
_smtbx_masks_void_count_electrons
1 0.000 0.000 -0.415 348.6 80.0
